data_4038597
loop_
_publ_author_name
'Zhang, Mengsi'
'Li, Baojun'
'Chen, Huimin'
'Lu, Haotian'
'Ma, Hailong'
'Cheng, Xiaoyu'
'Wang, Wenbo'
'Wang, Yue'
'Ding, Yun'
'Hu, Aiguo'

_publ_section_title
;
 Triggering the Antitumor Activity of Acyclic Enediyne through Maleimide
 Assisted Rearrangement and Cycloaromatization.
;
_journal_name_full 'The Journal of organic chemistry'
_journal_paper_doi 10.1021/acs.joc.0c01124
_journal_year 2020
_chemical_formula_moiety 'C30 H43 N3 O8'
_chemical_formula_sum 'C30 H43 N3 O8'
_chemical_formula_weight 573.67
_space_group_crystal_system orthorhombic
_space_group_IT_number 61
_space_group_name_Hall '-P 2ac 2ab'
_space_group_name_H-M_alt 'P b c a'
_atom_sites_solution_hydrogens geom
_atom_sites_solution_primary dual
_audit_creation_date 2018-08-14
_audit_creation_method
;
Olex2 1.2
(compiled 2018.05.29 svn.r3508 for OlexSys, GUI svn.r5506)
;
_cell_angle_alpha 90
_cell_angle_beta 90
_cell_angle_gamma 90
_cell_formula_units_Z 8
_cell_length_a 18.8334(3)
_cell_length_b 17.4964(3)
_cell_length_c 19.2021(3)
_cell_measurement_reflns_used 9835
_cell_measurement_temperature 302(2)
_cell_measurement_theta_max 54.94
_cell_measurement_theta_min 4.835
_cell_volume 6327.41(18)
_computing_cell_refinement 'SAINT v8.37A (Bruker, 2015)'
_computing_data_reduction 'SAINT v8.37A (Bruker, 2015)'
_computing_molecular_graphics 'Olex2 (Dolomanov et al., 2009)'
_computing_publication_material 'Olex2 (Dolomanov et al., 2009)'
_computing_structure_refinement 'ShelXL (Sheldrick, 2015)'
_computing_structure_solution 'ShelXT (Sheldrick, 2015)'
_diffrn_ambient_temperature 302.61
_diffrn_measured_fraction_theta_full 0.994
_diffrn_measured_fraction_theta_max 0.994
_diffrn_measurement_device_type 'Bruker D8 Venture'
_diffrn_measurement_method '\f and \w scans'
_diffrn_radiation_type GaK\a
_diffrn_radiation_wavelength 1.34139
_diffrn_reflns_av_R_equivalents 0.0392
_diffrn_reflns_av_unetI/netI 0.0210
_diffrn_reflns_Laue_measured_fraction_full 0.994
_diffrn_reflns_Laue_measured_fraction_max 0.994
_diffrn_reflns_limit_h_max 22
_diffrn_reflns_limit_h_min -15
_diffrn_reflns_limit_k_max 21
_diffrn_reflns_limit_k_min -20
_diffrn_reflns_limit_l_max 23
_diffrn_reflns_limit_l_min -23
_diffrn_reflns_number 56518
_diffrn_reflns_point_group_measured_fraction_full 0.994
_diffrn_reflns_point_group_measured_fraction_max 0.994
_diffrn_reflns_theta_full 53.594
_diffrn_reflns_theta_max 54.943
_diffrn_reflns_theta_min 4.084
_diffrn_standards_number 0
_exptl_absorpt_coefficient_mu 0.461
_exptl_absorpt_correction_T_max 0.7508
_exptl_absorpt_correction_T_min 0.4830
_exptl_absorpt_correction_type multi-scan
_exptl_absorpt_process_details
'SADABS-2016/2 (Bruker,2016/2) was used for absorption correction. wR2(int) was 0.1294 before and 0.0530 after correction. The Ratio of minimum to maximum transmission is 0.6433. The \l/2 correction factor is Not present.'
_exptl_crystal_colour colourless
_exptl_crystal_density_diffrn 1.204
_exptl_crystal_description block
_exptl_crystal_F_000 2464
_exptl_crystal_size_max 0.2
_exptl_crystal_size_mid 0.18
_exptl_crystal_size_min 0.15
_refine_diff_density_max 0.197
_refine_diff_density_min -0.164
_refine_diff_density_rms 0.032
_refine_ls_extinction_method none
_refine_ls_goodness_of_fit_ref 1.042
_refine_ls_hydrogen_treatment constr
_refine_ls_matrix_type full
_refine_ls_number_parameters 382
_refine_ls_number_reflns 5984
_refine_ls_number_restraints 0
_refine_ls_restrained_S_all 1.042
_refine_ls_R_factor_all 0.0559
_refine_ls_R_factor_gt 0.0443
_refine_ls_shift/su_max 0.001
_refine_ls_shift/su_mean 0.000
_refine_ls_structure_factor_coef Fsqd
_refine_ls_weighting_details 'w=1/[\s^2^(Fo^2^)+(0.0600P)^2^+1.6034P] where P=(Fo^2^+2Fc^2^)/3'
_refine_ls_weighting_scheme calc
_refine_ls_wR_factor_gt 0.1143
_refine_ls_wR_factor_ref 0.1231
_reflns_Friedel_coverage 0.000
_reflns_number_gt 4848
_reflns_number_total 5984
_reflns_threshold_expression 'I > 2\s(I)'
_cod_data_source_file jo0c01124_si_002.cif
_cod_data_source_block mjr18069
_cod_database_code 4038597
_shelx_shelxl_version_number 2016/6
_shelx_space_group_comment
;
The symmetry employed for this shelxl refinement is uniquely defined
by the following loop, which should always be used as a source of
symmetry information in preference to the above space-group names.
They are only intended as comments.
;
_shelx_estimated_absorpt_t_max 0.934
_shelx_estimated_absorpt_t_min 0.914
_olex2_refinement_description
;
1. Fixed Uiso
 At 1.2 times of:
  All C(H) groups, All C(H,H) groups
 At 1.5 times of:
  All C(H,H,H) groups
2.a Secondary CH2 refined with riding coordinates:
 C14(H14A,H14B), C20(H20A,H20B), C21(H21A,H21B)
2.b Aromatic/amide H refined with riding coordinates:
 C6(H6)
2.c Idealised Me refined as rotating group:
 C11(H11A,H11B,H11C), C12(H12A,H12B,H12C), C13(H13A,H13B,H13C), C17(H17A,H17B,
 H17C), C18(H18A,H18B,H18C), C19(H19A,H19B,H19C), C23(H23A,H23B,H23C), C24(H24A,
 H24B,H24C), C25(H25A,H25B,H25C), C28(H28A,H28B,H28C), C29(H29A,H29B,H29C),
 C30(H30A,H30B,H30C)
;
_olex2_submission_special_instructions 'No special instructions were received'

loop_
_space_group_symop_operation_xyz
'x, y, z'
'-x+1/2, -y, z+1/2'
'-x, y+1/2, -z+1/2'
'x+1/2, -y+1/2, -z'
'-x, -y, -z'
'x-1/2, y, -z-1/2'
'x, -y-1/2, z-1/2'
'-x-1/2, y-1/2, z'

loop_
_atom_site_label
_atom_site_type_symbol
_atom_site_fract_x
_atom_site_fract_y
_atom_site_fract_z
_atom_site_U_iso_or_equiv
_atom_site_adp_type
_atom_site_occupancy
_atom_site_site_symmetry_order
_atom_site_calc_flag
_atom_site_refinement_flags_posn
_atom_site_refinement_flags_adp
_atom_site_refinement_flags_occupancy
_atom_site_disorder_assembly
_atom_site_disorder_group
O1 O 0.54570(5) 0.55461(6) 0.41443(5) 0.0448(3) Uani 1 1 d . . . . .
O2 O 0.53202(7) 0.68151(7) 0.42064(7) 0.0642(3) Uani 1 1 d . . . . .
O3 O 0.29029(6) 0.31124(6) 0.41992(7) 0.0631(3) Uani 1 1 d . . . . .
O4 O 0.52254(7) 0.24092(7) 0.41580(8) 0.0728(4) Uani 1 1 d . . . . .
O5 O 0.40010(11) 0.18234(7) 0.29787(7) 0.0959(6) Uani 1 1 d . . . . .
O6 O 0.38516(7) 0.06978(6) 0.35198(5) 0.0541(3) Uani 1 1 d . . . . .
O7 O 0.29379(6) 0.59174(7) 0.59227(7) 0.0606(3) Uani 1 1 d . . . . .
O8 O 0.18009(6) 0.58244(7) 0.62666(7) 0.0653(4) Uani 1 1 d . . . . .
N1 N 0.43469(6) 0.59918(6) 0.40808(6) 0.0389(3) Uani 1 1 d . . . . .
N2 N 0.40153(7) 0.25817(7) 0.42269(7) 0.0528(3) Uani 1 1 d . . . . .
N3 N 0.22599(6) 0.49132(7) 0.55747(6) 0.0418(3) Uani 1 1 d . . . . .
C1 C 0.50490(8) 0.62007(8) 0.41448(8) 0.0442(3) Uani 1 1 d . . . . .
C2 C 0.43030(7) 0.51873(7) 0.41388(6) 0.0337(3) Uani 1 1 d . . . . .
C3 C 0.37479(7) 0.46595(7) 0.42447(7) 0.0341(3) Uani 1 1 d . . . . .
C4 C 0.39756(7) 0.38973(8) 0.42064(7) 0.0374(3) Uani 1 1 d . . . . .
C5 C 0.46816(8) 0.36713(8) 0.41579(7) 0.0402(3) Uani 1 1 d . . . . .
C6 C 0.52333(8) 0.41886(8) 0.41453(7) 0.0421(3) Uani 1 1 d . . . . .
H6 H 0.570916 0.404655 0.414353 0.051 Uiso 1 1 calc R . . . .
C7 C 0.50092(7) 0.49334(8) 0.41356(7) 0.0367(3) Uani 1 1 d . . . . .
C8 C 0.35377(9) 0.31870(8) 0.42164(8) 0.0446(4) Uani 1 1 d . . . . .
C9 C 0.47159(9) 0.28251(9) 0.41774(8) 0.0508(4) Uani 1 1 d . . . . .
C10 C 0.37910(9) 0.65616(9) 0.38475(10) 0.0528(4) Uani 1 1 d . . . . .
C11 C 0.32966(10) 0.61770(11) 0.33276(10) 0.0645(5) Uani 1 1 d . . . . .
H11A H 0.356366 0.601679 0.292761 0.097 Uiso 1 1 calc GR . . . .
H11B H 0.293547 0.653169 0.318604 0.097 Uiso 1 1 calc GR . . . .
H11C H 0.307873 0.573987 0.354132 0.097 Uiso 1 1 calc GR . . . .
C12 C 0.34189(11) 0.68623(12) 0.44960(13) 0.0799(6) Uani 1 1 d . . . . .
H12A H 0.319884 0.644524 0.473884 0.120 Uiso 1 1 calc GR . . . .
H12B H 0.306319 0.722713 0.436300 0.120 Uiso 1 1 calc GR . . . .
H12C H 0.376015 0.710398 0.479504 0.120 Uiso 1 1 calc GR . . . .
C13 C 0.41423(13) 0.72252(12) 0.34573(16) 0.1044(9) Uani 1 1 d . . . . .
H13A H 0.443853 0.750782 0.377230 0.157 Uiso 1 1 calc GR . . . .
H13B H 0.378225 0.755612 0.327204 0.157 Uiso 1 1 calc GR . . . .
H13C H 0.442616 0.702746 0.308324 0.157 Uiso 1 1 calc GR . . . .
C14 C 0.38150(11) 0.17847(8) 0.42099(9) 0.0592(5) Uani 1 1 d . . . . .
H14A H 0.332420 0.173340 0.435568 0.071 Uiso 1 1 calc R . . . .
H14B H 0.410790 0.150065 0.453507 0.071 Uiso 1 1 calc R . . . .
C15 C 0.39015(10) 0.14520(9) 0.34883(9) 0.0556(4) Uani 1 1 d . . . . .
C16 C 0.39813(9) 0.02175(9) 0.28958(8) 0.0538(4) Uani 1 1 d . . . . .
C17 C 0.34340(11) 0.03840(13) 0.23430(10) 0.0768(6) Uani 1 1 d . . . . .
H17A H 0.296738 0.034541 0.254109 0.115 Uiso 1 1 calc GR . . . .
H17B H 0.348124 0.002146 0.197067 0.115 Uiso 1 1 calc GR . . . .
H17C H 0.350507 0.089120 0.216548 0.115 Uiso 1 1 calc GR . . . .
C18 C 0.39010(15) -0.05841(10) 0.31843(12) 0.0882(7) Uani 1 1 d . . . . .
H18A H 0.423684 -0.066047 0.355395 0.132 Uiso 1 1 calc GR . . . .
H18B H 0.398727 -0.094925 0.282089 0.132 Uiso 1 1 calc GR . . . .
H18C H 0.342812 -0.065028 0.336086 0.132 Uiso 1 1 calc GR . . . .
C19 C 0.47281(11) 0.03465(15) 0.26476(11) 0.0805(6) Uani 1 1 d . . . . .
H19A H 0.476679 0.084952 0.245153 0.121 Uiso 1 1 calc GR . . . .
H19B H 0.484497 -0.002680 0.229963 0.121 Uiso 1 1 calc GR . . . .
H19C H 0.504978 0.029931 0.303303 0.121 Uiso 1 1 calc GR . . . .
C20 C 0.30024(7) 0.48408(8) 0.44904(7) 0.0389(3) Uani 1 1 d . . . . .
H20A H 0.266122 0.457656 0.419844 0.047 Uiso 1 1 calc R . . . .
H20B H 0.291675 0.538553 0.444879 0.047 Uiso 1 1 calc R . . . .
C21 C 0.29020(7) 0.45940(8) 0.52509(7) 0.0416(3) Uani 1 1 d . . . . .
H21A H 0.287773 0.404066 0.527060 0.050 Uiso 1 1 calc R . . . .
H21B H 0.331328 0.475367 0.551797 0.050 Uiso 1 1 calc R . . . .
C22 C 0.15917(8) 0.44483(8) 0.56401(8) 0.0423(3) Uani 1 1 d . . . . .
C23 C 0.15099(11) 0.41722(12) 0.63888(10) 0.0695(5) Uani 1 1 d . . . . .
H23A H 0.192255 0.388452 0.652081 0.104 Uiso 1 1 calc GR . . . .
H23B H 0.109647 0.385364 0.642450 0.104 Uiso 1 1 calc GR . . . .
H23C H 0.145913 0.460455 0.669256 0.104 Uiso 1 1 calc GR . . . .
C24 C 0.16301(10) 0.37445(10) 0.51757(11) 0.0664(5) Uani 1 1 d . . . . .
H24A H 0.172038 0.389885 0.470420 0.100 Uiso 1 1 calc GR . . . .
H24B H 0.118747 0.347337 0.519717 0.100 Uiso 1 1 calc GR . . . .
H24C H 0.200663 0.341731 0.533282 0.100 Uiso 1 1 calc GR . . . .
C25 C 0.09448(9) 0.49033(11) 0.54025(12) 0.0687(5) Uani 1 1 d . . . . .
H25A H 0.088577 0.534191 0.569724 0.103 Uiso 1 1 calc GR . . . .
H25B H 0.052930 0.458692 0.543070 0.103 Uiso 1 1 calc GR . . . .
H25C H 0.101208 0.506737 0.493004 0.103 Uiso 1 1 calc GR . . . .
C26 C 0.23770(8) 0.55816(8) 0.59260(8) 0.0445(3) Uani 1 1 d . . . . .
C27 C 0.17777(10) 0.65580(10) 0.66405(10) 0.0603(5) Uani 1 1 d . . . . .
C28 C 0.10220(14) 0.65824(14) 0.68965(17) 0.1145(10) Uani 1 1 d . . . . .
H28A H 0.070410 0.655353 0.650657 0.172 Uiso 1 1 calc GR . . . .
H28B H 0.094236 0.705140 0.714384 0.172 Uiso 1 1 calc GR . . . .
H28C H 0.093801 0.615770 0.720213 0.172 Uiso 1 1 calc GR . . . .
C29 C 0.22973(17) 0.65526(18) 0.72278(14) 0.1218(11) Uani 1 1 d . . . . .
H29A H 0.221909 0.610875 0.751158 0.183 Uiso 1 1 calc GR . . . .
H29B H 0.223527 0.700454 0.750467 0.183 Uiso 1 1 calc GR . . . .
H29C H 0.277148 0.654095 0.704477 0.183 Uiso 1 1 calc GR . . . .
C30 C 0.19103(15) 0.72028(12) 0.61469(15) 0.1004(8) Uani 1 1 d . . . . .
H30A H 0.238639 0.716915 0.597077 0.151 Uiso 1 1 calc GR . . . .
H30B H 0.184945 0.768011 0.638601 0.151 Uiso 1 1 calc GR . . . .
H30C H 0.158043 0.717316 0.576671 0.151 Uiso 1 1 calc GR . . . .

loop_
_atom_site_aniso_label
_atom_site_aniso_U_11
_atom_site_aniso_U_22
_atom_site_aniso_U_33
_atom_site_aniso_U_23
_atom_site_aniso_U_13
_atom_site_aniso_U_12
O1 0.0329(5) 0.0466(6) 0.0547(6) 0.0023(5) 0.0024(4) -0.0062(4)
O2 0.0592(7) 0.0459(7) 0.0876(9) 0.0037(6) -0.0043(6) -0.0205(6)
O3 0.0490(7) 0.0444(6) 0.0958(9) -0.0165(6) 0.0131(6) -0.0122(5)
O4 0.0702(8) 0.0480(7) 0.1002(10) -0.0086(6) -0.0038(7) 0.0262(6)
O5 0.1837(18) 0.0471(7) 0.0567(8) 0.0116(6) -0.0015(9) -0.0114(9)
O6 0.0848(8) 0.0319(5) 0.0455(6) -0.0064(4) 0.0070(5) -0.0035(5)
O7 0.0435(6) 0.0535(7) 0.0848(8) -0.0150(6) 0.0028(6) -0.0094(5)
O8 0.0551(7) 0.0498(6) 0.0909(9) -0.0314(6) 0.0246(6) -0.0051(5)
N1 0.0373(6) 0.0303(6) 0.0492(7) 0.0010(5) 0.0012(5) -0.0014(5)
N2 0.0616(9) 0.0284(6) 0.0684(9) -0.0088(6) 0.0009(7) 0.0002(6)
N3 0.0337(6) 0.0394(6) 0.0523(7) -0.0093(5) 0.0087(5) -0.0014(5)
C1 0.0417(8) 0.0413(8) 0.0496(8) 0.0032(6) 0.0008(6) -0.0071(7)
C2 0.0344(7) 0.0312(6) 0.0356(6) -0.0019(5) 0.0011(5) 0.0014(5)
C3 0.0329(7) 0.0321(7) 0.0373(7) -0.0033(5) 0.0007(5) 0.0008(5)
C4 0.0384(8) 0.0330(7) 0.0408(7) -0.0044(5) 0.0029(6) -0.0001(6)
C5 0.0412(8) 0.0352(7) 0.0444(8) -0.0042(6) 0.0015(6) 0.0065(6)
C6 0.0331(7) 0.0458(8) 0.0474(8) -0.0021(6) 0.0028(6) 0.0075(6)
C7 0.0314(7) 0.0410(7) 0.0378(7) -0.0006(6) 0.0035(5) -0.0022(6)
C8 0.0496(9) 0.0338(7) 0.0503(8) -0.0083(6) 0.0074(7) -0.0024(6)
C9 0.0585(10) 0.0379(8) 0.0559(9) -0.0072(7) -0.0013(7) 0.0113(7)
C10 0.0483(9) 0.0349(8) 0.0751(11) 0.0087(7) -0.0083(8) 0.0046(6)
C11 0.0683(12) 0.0629(11) 0.0624(11) 0.0143(9) -0.0186(9) 0.0023(9)
C12 0.0680(12) 0.0604(11) 0.1113(17) -0.0306(11) -0.0109(12) 0.0240(10)
C13 0.0897(16) 0.0612(13) 0.162(3) 0.0599(15) -0.0289(16) -0.0121(12)
C14 0.0877(13) 0.0296(8) 0.0604(10) -0.0060(7) 0.0064(9) -0.0017(8)
C15 0.0807(12) 0.0338(8) 0.0524(9) 0.0000(7) -0.0017(8) -0.0026(8)
C16 0.0691(11) 0.0465(9) 0.0459(8) -0.0142(7) 0.0034(8) -0.0013(8)
C17 0.0745(13) 0.0875(14) 0.0683(12) -0.0222(11) -0.0116(10) 0.0013(11)
C18 0.145(2) 0.0410(10) 0.0786(13) -0.0187(9) 0.0098(14) -0.0004(11)
C19 0.0717(13) 0.1062(17) 0.0637(12) -0.0208(11) 0.0032(10) -0.0012(12)
C20 0.0320(7) 0.0354(7) 0.0492(8) -0.0027(6) 0.0020(6) 0.0007(5)
C21 0.0326(7) 0.0426(7) 0.0498(8) -0.0045(6) 0.0044(6) 0.0043(6)
C22 0.0353(7) 0.0402(7) 0.0513(8) -0.0029(6) 0.0065(6) -0.0024(6)
C23 0.0746(13) 0.0706(12) 0.0634(11) 0.0106(9) 0.0111(9) -0.0145(10)
C24 0.0590(11) 0.0551(10) 0.0852(13) -0.0214(9) 0.0175(9) -0.0173(8)
C25 0.0465(10) 0.0636(11) 0.0961(14) -0.0025(10) -0.0124(9) 0.0005(8)
C26 0.0396(8) 0.0422(8) 0.0519(8) -0.0056(6) 0.0038(6) 0.0004(6)
C27 0.0656(11) 0.0453(9) 0.0701(11) -0.0220(8) 0.0024(9) 0.0076(8)
C28 0.0975(18) 0.0858(16) 0.160(3) -0.0631(17) 0.0519(17) 0.0039(14)
C29 0.152(3) 0.126(2) 0.0875(16) -0.0482(16) -0.0393(17) 0.056(2)
C30 0.123(2) 0.0549(12) 0.123(2) 0.0041(13) 0.0134(17) 0.0216(13)

loop_
_atom_type_symbol
_atom_type_description
_atom_type_scat_dispersion_real
_atom_type_scat_dispersion_imag
_atom_type_scat_source
C C 0.0148 0.0070 'International Tables Vol C Tables 4.2.6.8 and 6.1.1.4'
H H 0.0000 0.0000 'International Tables Vol C Tables 4.2.6.8 and 6.1.1.4'
N N 0.0253 0.0136 'International Tables Vol C Tables 4.2.6.8 and 6.1.1.4'
O O 0.0412 0.0250 'International Tables Vol C Tables 4.2.6.8 and 6.1.1.4'

loop_
_geom_angle_atom_site_label_1
_geom_angle_atom_site_label_2
_geom_angle_atom_site_label_3
_geom_angle
_geom_angle_site_symmetry_1
_geom_angle_site_symmetry_3
_geom_angle_publ_flag
C7 O1 C1 107.95(11) . . ?
C15 O6 C16 121.05(12) . . ?
C26 O8 C27 122.71(13) . . ?
C1 N1 C2 108.25(11) . . ?
C1 N1 C10 121.05(12) . . ?
C2 N1 C10 129.67(12) . . ?
C8 N2 C9 112.33(12) . . ?
C8 N2 C14 124.49(14) . . ?
C9 N2 C14 122.82(14) . . ?
C21 N3 C22 121.22(11) . . ?
C26 N3 C21 113.62(11) . . ?
C26 N3 C22 123.79(11) . . ?
O2 C1 O1 120.57(14) . . ?
O2 C1 N1 131.10(15) . . ?
N1 C1 O1 108.32(12) . . ?
C3 C2 N1 134.96(12) . . ?
C7 C2 N1 105.04(11) . . ?
C7 C2 C3 119.78(12) . . ?
C2 C3 C20 126.53(12) . . ?
C4 C3 C2 112.87(12) . . ?
C4 C3 C20 119.91(12) . . ?
C3 C4 C8 128.49(13) . . ?
C5 C4 C3 124.48(13) . . ?
C5 C4 C8 107.02(12) . . ?
C4 C5 C9 108.91(13) . . ?
C6 C5 C4 122.38(13) . . ?
C6 C5 C9 128.57(13) . . ?
C5 C6 H6 123.4 . . ?
C7 C6 C5 113.12(13) . . ?
C7 C6 H6 123.4 . . ?
O1 C7 C2 109.72(12) . . ?
O1 C7 C6 123.84(13) . . ?
C6 C7 C2 126.41(13) . . ?
O3 C8 N2 124.13(13) . . ?
O3 C8 C4 129.75(14) . . ?
N2 C8 C4 106.09(13) . . ?
O4 C9 N2 124.97(15) . . ?
O4 C9 C5 129.58(16) . . ?
N2 C9 C5 105.45(13) . . ?
N1 C10 C11 109.04(13) . . ?
N1 C10 C12 107.69(14) . . ?
N1 C10 C13 110.19(14) . . ?
C11 C10 C12 114.06(16) . . ?
C11 C10 C13 106.17(17) . . ?
C12 C10 C13 109.68(18) . . ?
C10 C11 H11A 109.5 . . ?
C10 C11 H11B 109.5 . . ?
C10 C11 H11C 109.5 . . ?
H11A C11 H11B 109.5 . . ?
H11A C11 H11C 109.5 . . ?
H11B C11 H11C 109.5 . . ?
C10 C12 H12A 109.5 . . ?
C10 C12 H12B 109.5 . . ?
C10 C12 H12C 109.5 . . ?
H12A C12 H12B 109.5 . . ?
H12A C12 H12C 109.5 . . ?
H12B C12 H12C 109.5 . . ?
C10 C13 H13A 109.5 . . ?
C10 C13 H13B 109.5 . . ?
C10 C13 H13C 109.5 . . ?
H13A C13 H13B 109.5 . . ?
H13A C13 H13C 109.5 . . ?
H13B C13 H13C 109.5 . . ?
N2 C14 H14A 109.4 . . ?
N2 C14 H14B 109.4 . . ?
N2 C14 C15 111.36(14) . . ?
H14A C14 H14B 108.0 . . ?
C15 C14 H14A 109.4 . . ?
C15 C14 H14B 109.4 . . ?
O5 C15 O6 126.38(15) . . ?
O5 C15 C14 124.10(15) . . ?
O6 C15 C14 109.52(13) . . ?
O6 C16 C17 110.27(14) . . ?
O6 C16 C18 102.27(13) . . ?
O6 C16 C19 108.98(14) . . ?
C17 C16 C18 111.58(17) . . ?
C19 C16 C17 112.80(16) . . ?
C19 C16 C18 110.40(18) . . ?
C16 C17 H17A 109.5 . . ?
C16 C17 H17B 109.5 . . ?
C16 C17 H17C 109.5 . . ?
H17A C17 H17B 109.5 . . ?
H17A C17 H17C 109.5 . . ?
H17B C17 H17C 109.5 . . ?
C16 C18 H18A 109.5 . . ?
C16 C18 H18B 109.5 . . ?
C16 C18 H18C 109.5 . . ?
H18A C18 H18B 109.5 . . ?
H18A C18 H18C 109.5 . . ?
H18B C18 H18C 109.5 . . ?
C16 C19 H19A 109.5 . . ?
C16 C19 H19B 109.5 . . ?
C16 C19 H19C 109.5 . . ?
H19A C19 H19B 109.5 . . ?
H19A C19 H19C 109.5 . . ?
H19B C19 H19C 109.5 . . ?
C3 C20 H20A 109.5 . . ?
C3 C20 H20B 109.5 . . ?
C3 C20 C21 110.59(11) . . ?
H20A C20 H20B 108.1 . . ?
C21 C20 H20A 109.5 . . ?
C21 C20 H20B 109.5 . . ?
N3 C21 C20 113.39(12) . . ?
N3 C21 H21A 108.9 . . ?
N3 C21 H21B 108.9 . . ?
C20 C21 H21A 108.9 . . ?
C20 C21 H21B 108.9 . . ?
H21A C21 H21B 107.7 . . ?
N3 C22 C23 109.56(13) . . ?
N3 C22 C24 110.42(12) . . ?
N3 C22 C25 111.17(13) . . ?
C23 C22 C25 111.52(15) . . ?
C24 C22 C23 107.51(14) . . ?
C24 C22 C25 106.55(14) . . ?
C22 C23 H23A 109.5 . . ?
C22 C23 H23B 109.5 . . ?
C22 C23 H23C 109.5 . . ?
H23A C23 H23B 109.5 . . ?
H23A C23 H23C 109.5 . . ?
H23B C23 H23C 109.5 . . ?
C22 C24 H24A 109.5 . . ?
C22 C24 H24B 109.5 . . ?
C22 C24 H24C 109.5 . . ?
H24A C24 H24B 109.5 . . ?
H24A C24 H24C 109.5 . . ?
H24B C24 H24C 109.5 . . ?
C22 C25 H25A 109.5 . . ?
C22 C25 H25B 109.5 . . ?
C22 C25 H25C 109.5 . . ?
H25A C25 H25B 109.5 . . ?
H25A C25 H25C 109.5 . . ?
H25B C25 H25C 109.5 . . ?
O7 C26 O8 123.90(14) . . ?
O7 C26 N3 123.62(14) . . ?
O8 C26 N3 112.48(13) . . ?
O8 C27 C28 102.24(15) . . ?
O8 C27 C29 110.09(16) . . ?
O8 C27 C30 110.12(16) . . ?
C29 C27 C28 111.9(2) . . ?
C29 C27 C30 112.0(2) . . ?
C30 C27 C28 110.1(2) . . ?
C27 C28 H28A 109.5 . . ?
C27 C28 H28B 109.5 . . ?
C27 C28 H28C 109.5 . . ?
H28A C28 H28B 109.5 . . ?
H28A C28 H28C 109.5 . . ?
H28B C28 H28C 109.5 . . ?
C27 C29 H29A 109.5 . . ?
C27 C29 H29B 109.5 . . ?
C27 C29 H29C 109.5 . . ?
H29A C29 H29B 109.5 . . ?
H29A C29 H29C 109.5 . . ?
H29B C29 H29C 109.5 . . ?
C27 C30 H30A 109.5 . . ?
C27 C30 H30B 109.5 . . ?
C27 C30 H30C 109.5 . . ?
H30A C30 H30B 109.5 . . ?
H30A C30 H30C 109.5 . . ?
H30B C30 H30C 109.5 . . ?

loop_
_geom_bond_atom_site_label_1
_geom_bond_atom_site_label_2
_geom_bond_distance
_geom_bond_site_symmetry_2
_geom_bond_publ_flag
O1 C1 1.3792(18) . ?
O1 C7 1.3640(17) . ?
O2 C1 1.1961(17) . ?
O3 C8 1.2030(19) . ?
O4 C9 1.2047(19) . ?
O5 C15 1.190(2) . ?
O6 C15 1.3243(18) . ?
O6 C16 1.4837(17) . ?
O7 C26 1.2089(18) . ?
O8 C26 1.3361(18) . ?
O8 C27 1.4713(19) . ?
N1 C1 1.3773(19) . ?
N1 C2 1.4145(17) . ?
N1 C10 1.5135(19) . ?
N2 C8 1.390(2) . ?
N2 C9 1.390(2) . ?
N2 C14 1.4449(19) . ?
N3 C21 1.4702(17) . ?
N3 C22 1.5036(18) . ?
N3 C26 1.3679(19) . ?
C2 C3 1.4096(18) . ?
C2 C7 1.4021(19) . ?
C3 C4 1.4028(18) . ?
C3 C20 1.5148(18) . ?
C4 C5 1.390(2) . ?
C4 C8 1.4917(19) . ?
C5 C6 1.378(2) . ?
C5 C9 1.482(2) . ?
C6 H6 0.9300 . ?
C6 C7 1.370(2) . ?
C10 C11 1.522(2) . ?
C10 C12 1.523(3) . ?
C10 C13 1.532(3) . ?
C11 H11A 0.9600 . ?
C11 H11B 0.9600 . ?
C11 H11C 0.9600 . ?
C12 H12A 0.9600 . ?
C12 H12B 0.9600 . ?
C12 H12C 0.9600 . ?
C13 H13A 0.9600 . ?
C13 H13B 0.9600 . ?
C13 H13C 0.9600 . ?
C14 H14A 0.9700 . ?
C14 H14B 0.9700 . ?
C14 C15 1.512(2) . ?
C16 C17 1.508(3) . ?
C16 C18 1.515(3) . ?
C16 C19 1.502(3) . ?
C17 H17A 0.9600 . ?
C17 H17B 0.9600 . ?
C17 H17C 0.9600 . ?
C18 H18A 0.9600 . ?
C18 H18B 0.9600 . ?
C18 H18C 0.9600 . ?
C19 H19A 0.9600 . ?
C19 H19B 0.9600 . ?
C19 H19C 0.9600 . ?
C20 H20A 0.9700 . ?
C20 H20B 0.9700 . ?
C20 C21 1.534(2) . ?
C21 H21A 0.9700 . ?
C21 H21B 0.9700 . ?
C22 C23 1.524(2) . ?
C22 C24 1.522(2) . ?
C22 C25 1.525(2) . ?
C23 H23A 0.9600 . ?
C23 H23B 0.9600 . ?
C23 H23C 0.9600 . ?
C24 H24A 0.9600 . ?
C24 H24B 0.9600 . ?
C24 H24C 0.9600 . ?
C25 H25A 0.9600 . ?
C25 H25B 0.9600 . ?
C25 H25C 0.9600 . ?
C27 C28 1.506(3) . ?
C27 C29 1.493(3) . ?
C27 C30 1.495(3) . ?
C28 H28A 0.9600 . ?
C28 H28B 0.9600 . ?
C28 H28C 0.9600 . ?
C29 H29A 0.9600 . ?
C29 H29B 0.9600 . ?
C29 H29C 0.9600 . ?
C30 H30A 0.9600 . ?
C30 H30B 0.9600 . ?
C30 H30C 0.9600 . ?
